data_7708999
loop_
_publ_author_name
'Mears, Kristian L.'
'Bhide, Malavika A.'
'Knapp, Caroline E.'
'Carmalt, Claire J.'

_publ_section_title
;
 Investigations into the structure, reactivity, and AACVD of aluminium and
 gallium amidoenoate complexes.
;
_journal_issue 1
_journal_name_full 'Dalton transactions (Cambridge, England : 2003)'
_journal_page_first 156
_journal_page_last 167
_journal_paper_doi 10.1039/d1dt03365d
_journal_volume 51
_journal_year 2021
_chemical_formula_moiety 'C36 H52 Al Cl N2 O4'
_chemical_formula_sum 'C36 H52 Al Cl N2 O4'
_chemical_formula_weight 639.22
_chemical_name_systematic xstr1155
_space_group_crystal_system monoclinic
_space_group_IT_number 14
_space_group_name_Hall '-P 2yn'
_space_group_name_H-M_alt 'P 1 21/n 1'
_atom_sites_solution_hydrogens geom
_atom_sites_solution_primary dual
_audit_creation_date 2021-03-09
_audit_creation_method
;
Olex2 1.3
(compiled 2020.11.12 svn.r5f609507 for OlexSys, GUI svn.r6272)
;
_audit_update_record
;
2021-08-06 deposited with the CCDC.	2021-11-26 downloaded from the CCDC.
;
_cell_angle_alpha 90
_cell_angle_beta 96.8650(10)
_cell_angle_gamma 90
_cell_formula_units_Z 4
_cell_length_a 8.90810(10)
_cell_length_b 23.8108(2)
_cell_length_c 16.8695(2)
_cell_measurement_reflns_used 27976
_cell_measurement_temperature 150.00(10)
_cell_measurement_theta_max 76.0850
_cell_measurement_theta_min 4.5040
_cell_volume 3552.52(7)
_computing_cell_refinement 'CrysAlisPro 1.171.40.53 (Rigaku OD, 2019)'
_computing_data_collection 'CrysAlisPro 1.171.40.53 (Rigaku OD, 2019)'
_computing_data_reduction 'CrysAlisPro 1.171.40.53 (Rigaku OD, 2019)'
_computing_molecular_graphics 'Olex2 1.3 (Dolomanov et al., 2009)'
_computing_publication_material 'Olex2 1.3 (Dolomanov et al., 2009)'
_computing_structure_refinement 'SHELXL 2018/3 (Sheldrick, 2015)'
_computing_structure_solution 'SHELXT 2014/5 (Sheldrick, 2014)'
_diffrn_ambient_temperature 150.00(1)
_diffrn_detector 'CCD area detector'
_diffrn_detector_area_resol_mean 5.6
_diffrn_detector_type 'Bruker SMART CCD 6000 area detector'
_diffrn_measured_fraction_theta_full 0.998
_diffrn_measured_fraction_theta_max 0.991
_diffrn_measurement_details
;
List of Runs (angles in degrees, time in seconds):

  # Type    Start    End  Width  t~exp~   \w     \q     \k     \f   Frames
#--------------------------------------------------------------------------
  1  \w    -75.00 -17.00   1.00    1.95    --  -42.62 -57.00  90.00   58
  2  \w    -55.00 -22.00   1.00    1.95    --  -42.62 -38.00 150.00   33
  3  \w    -79.00 -18.00   1.00    1.95    --  -42.62 -57.00  30.00   61
  4  \w   -106.00 -58.00   1.00    1.95    --  -42.62 -38.00 150.00   48
  5  \w   -115.00 -22.00   1.00    1.95    --  -42.62 -38.00-150.00   93
  6  \w   -115.00 -15.00   1.00    1.95    --  -42.62 -57.00 -60.00  100
  7  \w    -86.00  -6.00   1.00    1.95    --  -42.62 125.00  60.00   80
  8  \w    -85.00  -8.00   1.00    1.95    --  -42.62 125.00 -30.00   77
  9  \w    -87.00  -7.00   1.00    1.95    --  -42.62 125.00 150.00   80
 10  \w    -65.00 -14.00   1.00    1.95    --  -42.62 -57.00 150.00   51
 11  \w    -67.00  32.00   1.00    1.95    --  -42.62  38.00 -30.00   99
 12  \w   -114.00 -21.00   1.00    1.95    --  -42.62 -38.00 -30.00   93
 13  \w      8.00  33.00   1.00    1.95    --   42.62  83.00 -66.59   25
 14  \w     10.00  40.00   1.00    1.95    --   42.62  79.00 -20.62   30
 15  \w     10.00  35.00   1.00    1.95    --   42.62  75.00  68.93   25
 16  \w      8.00  33.00   1.00    1.95    --   42.62  83.00 167.62   25
 17  \w      8.00  33.00   1.00    1.95    --   42.62  83.00  93.90   25
 18  \w     10.00  35.00   1.00    1.95    --   42.62  77.00-109.02   25
 19  \w     82.00 109.00   1.00    7.79    --  112.00  64.00-169.09   27
 20  \w     82.00 109.00   1.00    7.79    --  112.00  66.00 -55.94   27
 21  \w     83.00 110.00   1.00    7.79    --  112.00  60.00 160.79   27
 22  \w    153.00 178.00   1.00    7.79    --  112.00  47.00  38.28   25
 23  \w     80.00 178.00   1.00    7.79    --  112.00  73.00 117.43   98
 24  \w     81.00 178.00   1.00    7.79    --  112.00  74.00 -57.24   97
 25  \w     82.00 118.00   1.00    7.79    --  112.00  64.00 -83.87   36
 26  \w    121.00 155.00   1.00    7.79    --  112.00  64.00 -83.87   34
 27  \w     30.00 107.00   1.00    7.79    --  112.00 -94.00 -90.00   77
 28  \w     83.00 109.00   1.00    7.79    --  112.00  61.00  90.00   26
 29  \w    107.00 143.00   1.00    7.79    --  112.00 -77.00 -60.00   36
 30  \w     29.00 107.00   1.00    7.79    --  112.00 -94.00 150.00   78
 31  \w     86.00 124.00   1.00    7.79    --  112.00  47.00  38.28   38
 32  \w     82.00 111.00   1.00    7.79    --  112.00  65.00-144.35   29
 33  \w     84.00 110.00   1.00    7.79    --  112.00  57.00 -90.87   26
 34  \w     81.00 108.00   1.00    7.79    --  112.00  70.00 129.86   27
 35  \w     80.00 106.00   1.00    7.79    --  112.00  74.00  91.80   26
 36  \w    117.00 176.00   1.00    7.79    --  112.00  74.00 -34.27   59
 37  \w    132.00 178.00   1.00    7.79    --  112.00  57.00-177.03   46
 38  \w     83.00 117.00   1.00    7.79    --  112.00  61.00 -60.00   34
 39  \w     84.00 111.00   1.00    7.79    --  112.00  57.00-177.03   27
 40  \w     80.00 108.00   1.00    7.79    --  112.00  74.00 -34.27   28
 41  \w     86.00 131.00   1.00    7.79    --  112.00  45.00 -90.00   45
 42  \w     83.00 177.00   1.00    7.79    --  112.00  61.00  60.00   94
 43  \w     83.00 116.00   1.00    7.79    --  112.00  61.00-150.00   33
 44  \w    133.00 178.00   1.00    7.79    --  112.00  61.00-150.00   45
 45  \w     86.00 121.00   1.00    7.79    --  112.00  45.00  30.00   35
 46  \w     83.00 112.00   1.00    7.79    --  112.00  61.00 120.00   29
 47  \w     83.00 110.00   1.00    7.79    --  112.00  61.00  30.00   27
 48  \w     83.00 110.00   1.00    7.79    --  112.00  61.00 150.00   27
 49  \w     85.00 176.00   1.00    7.79    --  112.00  57.00  83.71   91
 50  \w     83.00 110.00   1.00    7.79    --  112.00  60.00  72.33   27
 51  \w     83.00 112.00   1.00    7.79    --  112.00  60.00-132.45   29
 52  \w     83.00 116.00   1.00    7.79    --  112.00  61.00-120.00   33
 53  \w    138.00 178.00   1.00    7.79    --  112.00  61.00-120.00   40
 54  \w     83.00 110.00   1.00    7.79    --  112.00  61.00 -30.00   27
 55  \w     83.00 114.00   1.00    7.79    --  112.00  61.00   0.00   31
 56  \w    135.00 178.00   1.00    7.79    --  112.00  61.00   0.00   43
 57  \w     82.00 107.00   1.00    7.79    --  112.00  73.00 -25.99   25
 58  \w     40.00  83.00   1.00    7.79    --  112.00 -77.00 -60.00   43
 59  \w     50.00 109.00   1.00    7.79    --  112.00-111.00  30.00   59
 60  \w     85.00 111.00   1.00    7.79    --  112.00  54.00 175.39   26
 61  \w     81.00 109.00   1.00    7.79    --  112.00-111.00-120.00   28
 62  \w     51.00  80.00   1.00    7.79    --  112.00-111.00-120.00   29
 63  \w     47.00 109.00   1.00    7.79    --  112.00-111.00 120.00   62
 64  \w    138.00 176.00   1.00    7.79    --  112.00  64.00-169.09   38
 65  \w    117.00 177.00   1.00    7.79    --  112.00  60.00 160.79   60
 66  \w     85.00 150.00   1.00    7.79    --  112.00  52.00  53.89   65
;
_diffrn_measurement_device 'three-circle diffractometer'
_diffrn_measurement_device_type 'Bruker SMART CCD 6000 area detector'
_diffrn_measurement_method '\w scans'
_diffrn_radiation_monochromator graphite
_diffrn_radiation_probe x-ray
_diffrn_radiation_type CuK\a
_diffrn_radiation_wavelength 1.54184
_diffrn_reflns_av_R_equivalents 0.0404
_diffrn_reflns_av_unetI/netI 0.0188
_diffrn_reflns_Laue_measured_fraction_full 0.998
_diffrn_reflns_Laue_measured_fraction_max 0.991
_diffrn_reflns_limit_h_max 10
_diffrn_reflns_limit_h_min -11
_diffrn_reflns_limit_k_max 29
_diffrn_reflns_limit_k_min -29
_diffrn_reflns_limit_l_max 21
_diffrn_reflns_limit_l_min -21
_diffrn_reflns_number 61929
_diffrn_reflns_point_group_measured_fraction_full 0.998
_diffrn_reflns_point_group_measured_fraction_max 0.991
_diffrn_reflns_theta_full 67.684
_diffrn_reflns_theta_max 76.371
_diffrn_reflns_theta_min 3.713
_diffrn_source 'sealed X-ray tube'
_diffrn_source_target Mo
_exptl_absorpt_coefficient_mu 1.497
_exptl_absorpt_correction_T_max 1.00000
_exptl_absorpt_correction_T_min 0.87579
_exptl_absorpt_correction_type multi-scan
_exptl_absorpt_process_details
;
CrysAlisPro 1.171.40.53 (Rigaku Oxford Diffraction, 2019)
Empirical absorption correction using spherical harmonics,
 implemented in SCALE3 ABSPACK scaling algorithm.
;
_exptl_crystal_colour 'clear colourless'
_exptl_crystal_colour_lustre clear
_exptl_crystal_colour_primary colourless
_exptl_crystal_density_diffrn 1.195
_exptl_crystal_description block
_exptl_crystal_F_000 1376
_exptl_crystal_preparation 'reaction of aluminium chloride with lithium salt of ligand in hexane'
_exptl_crystal_recrystallization_method 'crystalised from hexane'
_exptl_crystal_size_max 0.06
_exptl_crystal_size_mid 0.04
_exptl_crystal_size_min 0.02
_refine_diff_density_max 0.315
_refine_diff_density_min -0.222
_refine_diff_density_rms 0.049
_refine_ls_extinction_method none
_refine_ls_goodness_of_fit_ref 1.040
_refine_ls_hydrogen_treatment constr
_refine_ls_matrix_type full
_refine_ls_number_parameters 409
_refine_ls_number_reflns 7384
_refine_ls_number_restraints 0
_refine_ls_restrained_S_all 1.040
_refine_ls_R_factor_all 0.0440
_refine_ls_R_factor_gt 0.0393
_refine_ls_shift/su_max 0.005
_refine_ls_shift/su_mean 0.000
_refine_ls_structure_factor_coef Fsqd
_refine_ls_weighting_details 'w=1/[\s^2^(Fo^2^)+(0.0579P)^2^+1.6077P] where P=(Fo^2^+2Fc^2^)/3'
_refine_ls_weighting_scheme calc
_refine_ls_wR_factor_gt 0.1027
_refine_ls_wR_factor_ref 0.1072
_reflns_Friedel_coverage 0.000
_reflns_number_gt 6632
_reflns_number_total 7384
_reflns_threshold_expression 'I > 2\s(I)'
_cod_data_source_file d1dt03365d2.cif
_cod_data_source_block xstr1155
_cod_depositor_comments 'Adding full bibliography for 7708993--7708999.cif.'
_cod_database_code 7708999
_shelx_shelxl_version_number 2018/3
_shelx_space_group_comment
;
The symmetry employed for this shelxl refinement is uniquely defined
by the following loop, which should always be used as a source of
symmetry information in preference to the above space-group names.
They are only intended as comments.
;
_shelx_estimated_absorpt_t_max 0.971
_shelx_estimated_absorpt_t_min 0.916
_olex2_refinement_description
;
1.a Ternary CH refined with riding coordinates:
 C16(H16), C13(H13), C34(H34), C31(H31)
1.b Secondary CH2 refined with riding coordinates:
 C5(H5A,H5B), C23(H23A,H23B)
1.c Aromatic/amide H refined with riding coordinates:
 C3(H3), C11(H11), C10(H10), C9(H9), C21(H21), C29(H29), C28(H28), C27(H27)
1.d Idealised Me refined as rotating group:
 C1(H1A,H1B,H1C), C6(H6A,H6B,H6C), C17(H17A,H17B,H17C), C18(H18A,H18B,H18C),
 C14(H14A,H14B,H14C), C15(H15A,H15B,H15C), C19(H19A,H19B,H19C), C24(H24A,H24B,
 H24C), C36(H36A,H36B,H36C), C35(H35A,H35B,H35C), C33(H33A,H33B,H33C), C32(H32A,
 H32B,H32C)
;
_olex2_exptl_crystal_mounting_method 'Using oil dried with lithium metal and mounted onto a nylon loop.'
_olex2_submission_original_sample_id AlCl(AME)Dip2
_olex2_submission_special_instructions 'No special instructions were received'
_oxdiff_exptl_absorpt_empirical_details
;
Empirical correction (ABSPACK) includes:
- Absorption correction using spherical harmonics
- Frame scaling
- Detector area scaling
;

loop_
_space_group_symop_operation_xyz
'x, y, z'
'-x+1/2, y+1/2, -z+1/2'
'-x, -y, -z'
'x-1/2, -y-1/2, z-1/2'

loop_
_atom_site_label
_atom_site_type_symbol
_atom_site_fract_x
_atom_site_fract_y
_atom_site_fract_z
_atom_site_U_iso_or_equiv
_atom_site_adp_type
_atom_site_occupancy
_atom_site_site_symmetry_order
_atom_site_calc_flag
_atom_site_refinement_flags_posn
_atom_site_refinement_flags_adp
_atom_site_refinement_flags_occupancy
_atom_site_disorder_assembly
_atom_site_disorder_group
Cl1 Cl 0.65467(4) 0.26245(2) 0.20089(2) 0.02935(10) Uani 1 1 d . . . . .
Al1 Al 0.55159(4) 0.26490(2) 0.31283(2) 0.01532(10) Uani 1 1 d . . . . .
O1 O 0.43046(11) 0.20390(4) 0.28170(5) 0.02018(19) Uani 1 1 d . . . . .
O2 O 0.23612(12) 0.15027(4) 0.23037(6) 0.0261(2) Uani 1 1 d . . . . .
O3 O 0.66651(11) 0.32655(4) 0.34969(6) 0.0217(2) Uani 1 1 d . . . . .
O4 O 0.85071(12) 0.38020(4) 0.41235(7) 0.0264(2) Uani 1 1 d . . . . .
N1 N 0.37063(13) 0.31298(4) 0.31107(6) 0.0173(2) Uani 1 1 d . . . . .
N2 N 0.65686(12) 0.21773(4) 0.39867(6) 0.0162(2) Uani 1 1 d . . . . .
C4 C 0.29078(16) 0.19962(6) 0.25787(7) 0.0201(3) Uani 1 1 d . . . . .
C3 C 0.18640(16) 0.24293(6) 0.25972(8) 0.0229(3) Uani 1 1 d . . . . .
H3 H 0.083086 0.235641 0.241719 0.027 Uiso 1 1 calc R U . . .
C2 C 0.22787(15) 0.29654(6) 0.28700(7) 0.0199(3) Uani 1 1 d . . . . .
C1 C 0.09871(16) 0.33742(6) 0.28911(9) 0.0260(3) Uani 1 1 d . . . . .
H1A H 0.096167 0.350673 0.343937 0.039 Uiso 1 1 calc R U . . .
H1B H 0.003111 0.318640 0.270424 0.039 Uiso 1 1 calc R U . . .
H1C H 0.113068 0.369467 0.254355 0.039 Uiso 1 1 calc R U . . .
C5 C 0.34388(18) 0.10654(6) 0.21698(9) 0.0286(3) Uani 1 1 d . . . . .
H5A H 0.295129 0.069272 0.218830 0.034 Uiso 1 1 calc R U . . .
H5B H 0.430521 0.107845 0.259560 0.034 Uiso 1 1 calc R U . . .
C6 C 0.3991(2) 0.11481(8) 0.13690(10) 0.0375(4) Uani 1 1 d . . . . .
H6A H 0.312650 0.114772 0.095083 0.056 Uiso 1 1 calc R U . . .
H6B H 0.468185 0.084244 0.127113 0.056 Uiso 1 1 calc R U . . .
H6C H 0.452297 0.150800 0.136352 0.056 Uiso 1 1 calc R U . . .
C7 C 0.38517(15) 0.37205(5) 0.33331(8) 0.0185(3) Uani 1 1 d . . . . .
C12 C 0.38006(16) 0.38804(6) 0.41325(8) 0.0217(3) Uani 1 1 d . . . . .
C11 C 0.39417(18) 0.44495(6) 0.43298(9) 0.0275(3) Uani 1 1 d . . . . .
H11 H 0.391935 0.456187 0.486858 0.033 Uiso 1 1 calc R U . . .
C10 C 0.41129(19) 0.48520(6) 0.37580(9) 0.0299(3) Uani 1 1 d . . . . .
H10 H 0.420870 0.523690 0.390337 0.036 Uiso 1 1 calc R U . . .
C9 C 0.41441(17) 0.46911(6) 0.29720(9) 0.0263(3) Uani 1 1 d . . . . .
H9 H 0.425712 0.496956 0.258025 0.032 Uiso 1 1 calc R U . . .
C8 C 0.40128(16) 0.41272(6) 0.27418(8) 0.0213(3) Uani 1 1 d . . . . .
C16 C 0.35547(17) 0.34599(6) 0.47834(8) 0.0243(3) Uani 1 1 d . . . . .
H16 H 0.334490 0.308547 0.452528 0.029 Uiso 1 1 calc R U . . .
C17 C 0.49636(18) 0.34021(7) 0.53940(9) 0.0293(3) Uani 1 1 d . . . . .
H17A H 0.520042 0.376591 0.565055 0.044 Uiso 1 1 calc R U . . .
H17B H 0.581921 0.327853 0.512262 0.044 Uiso 1 1 calc R U . . .
H17C H 0.477274 0.312485 0.579945 0.044 Uiso 1 1 calc R U . . .
C18 C 0.21920(18) 0.36178(8) 0.52167(9) 0.0341(4) Uani 1 1 d . . . . .
H18A H 0.199680 0.331614 0.558606 0.051 Uiso 1 1 calc R U . . .
H18B H 0.129974 0.367121 0.482428 0.051 Uiso 1 1 calc R U . . .
H18C H 0.241039 0.396691 0.551623 0.051 Uiso 1 1 calc R U . . .
C13 C 0.40165(18) 0.39861(6) 0.18609(8) 0.0256(3) Uani 1 1 d . . . . .
H13 H 0.376134 0.357916 0.178549 0.031 Uiso 1 1 calc R U . . .
C14 C 0.5573(2) 0.40841(7) 0.15917(10) 0.0339(3) Uani 1 1 d . . . . .
H14A H 0.586647 0.447752 0.168368 0.051 Uiso 1 1 calc R U . . .
H14B H 0.553475 0.399766 0.102168 0.051 Uiso 1 1 calc R U . . .
H14C H 0.631617 0.383985 0.189713 0.051 Uiso 1 1 calc R U . . .
C15 C 0.2818(2) 0.43296(7) 0.13368(9) 0.0352(4) Uani 1 1 d . . . . .
H15A H 0.182404 0.426666 0.151471 0.053 Uiso 1 1 calc R U . . .
H15B H 0.279425 0.421137 0.077900 0.053 Uiso 1 1 calc R U . . .
H15C H 0.307273 0.472959 0.138275 0.053 Uiso 1 1 calc R U . . .
C22 C 0.78016(15) 0.33070(5) 0.40214(8) 0.0197(3) Uani 1 1 d . . . . .
C21 C 0.83773(15) 0.28798(6) 0.45256(8) 0.0213(3) Uani 1 1 d . . . . .
H21 H 0.924511 0.295346 0.489556 0.026 Uiso 1 1 calc R U . . .
C20 C 0.77334(15) 0.23463(5) 0.45116(7) 0.0181(3) Uani 1 1 d . . . . .
C19 C 0.84311(17) 0.19524(6) 0.51524(8) 0.0247(3) Uani 1 1 d . . . . .
H19A H 0.894757 0.164629 0.490661 0.037 Uiso 1 1 calc R U . . .
H19B H 0.763706 0.179660 0.544266 0.037 Uiso 1 1 calc R U . . .
H19C H 0.916202 0.215823 0.552444 0.037 Uiso 1 1 calc R U . . .
C23 C 0.7971(2) 0.42549(7) 0.35983(13) 0.0435(5) Uani 1 1 d . . . . .
H23A H 0.689488 0.433597 0.364494 0.052 Uiso 1 1 calc R U . . .
H23B H 0.806992 0.415635 0.303679 0.052 Uiso 1 1 calc R U . . .
C24 C 0.8933(4) 0.47517(9) 0.3854(2) 0.0999(14) Uani 1 1 d . . . . .
H24A H 0.863596 0.507008 0.350160 0.150 Uiso 1 1 calc R U . . .
H24B H 0.999703 0.465993 0.382334 0.150 Uiso 1 1 calc R U . . .
H24C H 0.879754 0.485107 0.440466 0.150 Uiso 1 1 calc R U . . .
C25 C 0.61375(15) 0.15909(5) 0.40564(7) 0.0174(2) Uani 1 1 d . . . . .
C30 C 0.49174(16) 0.14537(6) 0.44759(8) 0.0214(3) Uani 1 1 d . . . . .
C29 C 0.44736(17) 0.08918(6) 0.45018(9) 0.0268(3) Uani 1 1 d . . . . .
H29 H 0.363451 0.079453 0.477252 0.032 Uiso 1 1 calc R U . . .
C28 C 0.52313(19) 0.04748(6) 0.41412(9) 0.0289(3) Uani 1 1 d . . . . .
H28 H 0.490466 0.009556 0.415709 0.035 Uiso 1 1 calc R U . . .
C27 C 0.64665(18) 0.06126(6) 0.37574(9) 0.0251(3) Uani 1 1 d . . . . .
H27 H 0.699851 0.032307 0.352216 0.030 Uiso 1 1 calc R U . . .
C26 C 0.69530(16) 0.11700(5) 0.37072(8) 0.0198(3) Uani 1 1 d . . . . .
C34 C 0.41334(17) 0.18895(6) 0.49404(9) 0.0262(3) Uani 1 1 d . . . . .
H34 H 0.453866 0.226692 0.481621 0.031 Uiso 1 1 calc R U . . .
C36 C 0.24265(19) 0.19033(8) 0.47245(10) 0.0343(4) Uani 1 1 d . . . . .
H36A H 0.218730 0.197553 0.415138 0.051 Uiso 1 1 calc R U . . .
H36B H 0.199599 0.220221 0.502672 0.051 Uiso 1 1 calc R U . . .
H36C H 0.199652 0.154106 0.485620 0.051 Uiso 1 1 calc R U . . .
C35 C 0.4501(2) 0.17904(9) 0.58429(10) 0.0430(4) Uani 1 1 d . . . . .
H35A H 0.414701 0.141667 0.597796 0.065 Uiso 1 1 calc R U . . .
H35B H 0.399421 0.207602 0.613391 0.065 Uiso 1 1 calc R U . . .
H35C H 0.559645 0.181529 0.599236 0.065 Uiso 1 1 calc R U . . .
C31 C 0.83511(16) 0.12879(6) 0.32943(8) 0.0232(3) Uani 1 1 d . . . . .
H31 H 0.863710 0.169060 0.338853 0.028 Uiso 1 1 calc R U . . .
C33 C 0.8039(2) 0.11944(7) 0.23935(9) 0.0336(3) Uani 1 1 d . . . . .
H33A H 0.776133 0.080090 0.228716 0.050 Uiso 1 1 calc R U . . .
H33B H 0.894847 0.128409 0.214426 0.050 Uiso 1 1 calc R U . . .
H33C H 0.720666 0.143809 0.217142 0.050 Uiso 1 1 calc R U . . .
C32 C 0.96970(19) 0.09226(7) 0.36365(10) 0.0333(3) Uani 1 1 d . . . . .
H32A H 0.986653 0.096804 0.421770 0.050 Uiso 1 1 calc R U . . .
H32B H 1.060465 0.103906 0.340398 0.050 Uiso 1 1 calc R U . . .
H32C H 0.947801 0.052766 0.350610 0.050 Uiso 1 1 calc R U . . .

loop_
_atom_site_aniso_label
_atom_site_aniso_U_11
_atom_site_aniso_U_22
_atom_site_aniso_U_33
_atom_site_aniso_U_23
_atom_site_aniso_U_13
_atom_site_aniso_U_12
Cl1 0.0385(2) 0.02967(18) 0.02287(17) 0.00169(12) 0.01611(14) 0.00037(14)
Al1 0.01598(19) 0.01590(18) 0.01427(18) -0.00033(12) 0.00261(14) -0.00084(13)
O1 0.0198(5) 0.0191(4) 0.0208(4) -0.0013(3) -0.0006(4) -0.0019(3)
O2 0.0249(5) 0.0236(5) 0.0297(5) -0.0064(4) 0.0029(4) -0.0068(4)
O3 0.0185(5) 0.0185(4) 0.0273(5) 0.0003(4) -0.0006(4) -0.0019(3)
O4 0.0222(5) 0.0177(5) 0.0376(6) -0.0014(4) -0.0035(4) -0.0033(4)
N1 0.0189(5) 0.0189(5) 0.0140(5) -0.0012(4) 0.0015(4) 0.0004(4)
N2 0.0173(5) 0.0163(5) 0.0153(5) -0.0003(4) 0.0038(4) 0.0000(4)
C4 0.0236(7) 0.0228(6) 0.0139(6) -0.0009(5) 0.0025(5) -0.0062(5)
C3 0.0183(7) 0.0290(7) 0.0210(6) -0.0036(5) 0.0009(5) -0.0035(5)
C2 0.0200(7) 0.0262(7) 0.0136(5) -0.0008(5) 0.0026(5) 0.0010(5)
C1 0.0194(7) 0.0320(7) 0.0261(7) -0.0056(6) 0.0011(5) 0.0033(5)
C5 0.0335(8) 0.0179(6) 0.0325(8) -0.0023(5) -0.0035(6) -0.0029(6)
C6 0.0373(9) 0.0408(9) 0.0344(8) -0.0067(7) 0.0039(7) 0.0088(7)
C7 0.0167(6) 0.0193(6) 0.0191(6) -0.0032(5) 0.0005(5) 0.0027(5)
C12 0.0187(7) 0.0256(7) 0.0205(6) -0.0042(5) 0.0010(5) 0.0015(5)
C11 0.0314(8) 0.0280(7) 0.0225(7) -0.0094(5) 0.0003(6) 0.0027(6)
C10 0.0351(8) 0.0196(7) 0.0331(8) -0.0075(6) -0.0030(6) 0.0037(6)
C9 0.0302(8) 0.0200(6) 0.0280(7) 0.0000(5) -0.0003(6) 0.0026(5)
C8 0.0221(7) 0.0203(6) 0.0208(6) -0.0016(5) -0.0001(5) 0.0027(5)
C16 0.0273(7) 0.0289(7) 0.0167(6) -0.0052(5) 0.0027(5) -0.0010(6)
C17 0.0273(8) 0.0377(8) 0.0228(7) -0.0008(6) 0.0028(6) 0.0054(6)
C18 0.0247(8) 0.0537(10) 0.0241(7) -0.0006(7) 0.0035(6) 0.0002(7)
C13 0.0379(8) 0.0193(6) 0.0196(6) 0.0006(5) 0.0030(6) 0.0016(6)
C14 0.0448(10) 0.0296(8) 0.0292(8) 0.0016(6) 0.0120(7) 0.0020(7)
C15 0.0480(10) 0.0314(8) 0.0243(7) 0.0033(6) -0.0042(7) 0.0039(7)
C22 0.0160(6) 0.0195(6) 0.0243(6) -0.0048(5) 0.0054(5) -0.0013(5)
C21 0.0183(6) 0.0224(6) 0.0224(6) -0.0028(5) -0.0002(5) -0.0026(5)
C20 0.0174(6) 0.0222(6) 0.0153(6) -0.0018(4) 0.0047(5) 0.0011(5)
C19 0.0251(7) 0.0264(7) 0.0215(6) 0.0026(5) -0.0021(5) -0.0013(5)
C23 0.0342(9) 0.0210(7) 0.0699(12) 0.0104(7) -0.0160(8) -0.0042(6)
C24 0.087(2) 0.0246(10) 0.168(3) 0.0274(14) -0.070(2) -0.0204(11)
C25 0.0196(6) 0.0178(6) 0.0144(5) 0.0018(4) 0.0007(5) -0.0012(5)
C30 0.0216(7) 0.0252(7) 0.0174(6) 0.0026(5) 0.0022(5) -0.0032(5)
C29 0.0274(7) 0.0285(7) 0.0253(7) 0.0056(5) 0.0063(6) -0.0072(6)
C28 0.0370(8) 0.0199(7) 0.0295(7) 0.0048(5) 0.0019(6) -0.0073(6)
C27 0.0315(8) 0.0184(6) 0.0255(7) -0.0002(5) 0.0032(6) 0.0002(5)
C26 0.0226(7) 0.0187(6) 0.0178(6) 0.0008(5) 0.0013(5) -0.0006(5)
C34 0.0231(7) 0.0312(7) 0.0260(7) -0.0018(6) 0.0106(6) -0.0035(6)
C36 0.0266(8) 0.0474(9) 0.0296(8) 0.0028(7) 0.0063(6) 0.0032(7)
C35 0.0311(9) 0.0731(13) 0.0253(8) -0.0115(8) 0.0048(7) 0.0088(8)
C31 0.0260(7) 0.0209(6) 0.0238(7) -0.0030(5) 0.0077(5) -0.0003(5)
C33 0.0406(9) 0.0383(8) 0.0233(7) -0.0023(6) 0.0098(6) -0.0002(7)
C32 0.0287(8) 0.0339(8) 0.0380(8) -0.0027(6) 0.0070(6) 0.0042(6)

loop_
_atom_type_symbol
_atom_type_description
_atom_type_scat_dispersion_real
_atom_type_scat_dispersion_imag
_atom_type_scat_source
C C 0.0181 0.0091 'International Tables Vol C Tables 4.2.6.8 and 6.1.1.4'
H H 0.0000 0.0000 'International Tables Vol C Tables 4.2.6.8 and 6.1.1.4'
Al Al 0.2130 0.2455 'International Tables Vol C Tables 4.2.6.8 and 6.1.1.4'
Cl Cl 0.3639 0.7018 'International Tables Vol C Tables 4.2.6.8 and 6.1.1.4'
N N 0.0311 0.0180 'International Tables Vol C Tables 4.2.6.8 and 6.1.1.4'
O O 0.0492 0.0322 'International Tables Vol C Tables 4.2.6.8 and 6.1.1.4'

loop_
_geom_angle_atom_site_label_1
_geom_angle_atom_site_label_2
_geom_angle_atom_site_label_3
_geom_angle
_geom_angle_site_symmetry_1
_geom_angle_site_symmetry_3
_geom_angle_publ_flag
O1 Al1 Cl1 91.42(3) . . ?
O1 Al1 O3 176.34(5) . . ?
O1 Al1 N1 90.20(5) . . ?
O1 Al1 N2 88.36(4) . . ?
O3 Al1 Cl1 92.21(4) . . ?
O3 Al1 N1 87.88(5) . . ?
O3 Al1 N2 90.55(5) . . ?
N1 Al1 Cl1 115.27(4) . . ?
N1 Al1 N2 130.91(5) . . ?
N2 Al1 Cl1 113.82(4) . . ?
C4 O1 Al1 132.25(9) . . ?
C4 O2 C5 117.73(11) . . ?
C22 O3 Al1 131.25(9) . . ?
C22 O4 C23 117.67(12) . . ?
C2 N1 Al1 125.17(9) . . ?
C2 N1 C7 114.21(11) . . ?
C7 N1 Al1 120.56(8) . . ?
C20 N2 Al1 125.02(9) . . ?
C20 N2 C25 115.12(10) . . ?
C25 N2 Al1 119.79(8) . . ?
O1 C4 O2 119.06(12) . . ?
O1 C4 C3 124.59(12) . . ?
O2 C4 C3 116.33(12) . . ?
C4 C3 H3 118.8 . . ?
C4 C3 C2 122.38(13) . . ?
C2 C3 H3 118.8 . . ?
N1 C2 C3 124.78(13) . . ?
N1 C2 C1 120.01(12) . . ?
C3 C2 C1 115.21(12) . . ?
C2 C1 H1A 109.5 . . ?
C2 C1 H1B 109.5 . . ?
C2 C1 H1C 109.5 . . ?
H1A C1 H1B 109.5 . . ?
H1A C1 H1C 109.5 . . ?
H1B C1 H1C 109.5 . . ?
O2 C5 H5A 109.7 . . ?
O2 C5 H5B 109.7 . . ?
O2 C5 C6 109.80(12) . . ?
H5A C5 H5B 108.2 . . ?
C6 C5 H5A 109.7 . . ?
C6 C5 H5B 109.7 . . ?
C5 C6 H6A 109.5 . . ?
C5 C6 H6B 109.5 . . ?
C5 C6 H6C 109.5 . . ?
H6A C6 H6B 109.5 . . ?
H6A C6 H6C 109.5 . . ?
H6B C6 H6C 109.5 . . ?
C12 C7 N1 119.72(12) . . ?
C12 C7 C8 120.66(12) . . ?
C8 C7 N1 119.61(11) . . ?
C7 C12 C16 122.52(12) . . ?
C11 C12 C7 118.58(13) . . ?
C11 C12 C16 118.88(12) . . ?
C12 C11 H11 119.3 . . ?
C10 C11 C12 121.39(13) . . ?
C10 C11 H11 119.3 . . ?
C11 C10 H10 120.2 . . ?
C11 C10 C9 119.58(13) . . ?
C9 C10 H10 120.2 . . ?
C10 C9 H9 119.3 . . ?
C10 C9 C8 121.42(14) . . ?
C8 C9 H9 119.3 . . ?
C7 C8 C13 123.42(12) . . ?
C9 C8 C7 118.36(13) . . ?
C9 C8 C13 118.20(12) . . ?
C12 C16 H16 107.9 . . ?
C12 C16 C17 111.56(12) . . ?
C12 C16 C18 111.87(13) . . ?
C17 C16 H16 107.9 . . ?
C17 C16 C18 109.42(11) . . ?
C18 C16 H16 107.9 . . ?
C16 C17 H17A 109.5 . . ?
C16 C17 H17B 109.5 . . ?
C16 C17 H17C 109.5 . . ?
H17A C17 H17B 109.5 . . ?
H17A C17 H17C 109.5 . . ?
H17B C17 H17C 109.5 . . ?
C16 C18 H18A 109.5 . . ?
C16 C18 H18B 109.5 . . ?
C16 C18 H18C 109.5 . . ?
H18A C18 H18B 109.5 . . ?
H18A C18 H18C 109.5 . . ?
H18B C18 H18C 109.5 . . ?
C8 C13 H13 108.1 . . ?
C8 C13 C14 111.35(13) . . ?
C8 C13 C15 111.17(12) . . ?
C14 C13 H13 108.1 . . ?
C14 C13 C15 109.90(13) . . ?
C15 C13 H13 108.1 . . ?
C13 C14 H14A 109.5 . . ?
C13 C14 H14B 109.5 . . ?
C13 C14 H14C 109.5 . . ?
H14A C14 H14B 109.5 . . ?
H14A C14 H14C 109.5 . . ?
H14B C14 H14C 109.5 . . ?
C13 C15 H15A 109.5 . . ?
C13 C15 H15B 109.5 . . ?
C13 C15 H15C 109.5 . . ?
H15A C15 H15B 109.5 . . ?
H15A C15 H15C 109.5 . . ?
H15B C15 H15C 109.5 . . ?
O3 C22 O4 118.88(12) . . ?
O3 C22 C21 125.35(12) . . ?
O4 C22 C21 115.75(12) . . ?
C22 C21 H21 118.7 . . ?
C22 C21 C20 122.55(12) . . ?
C20 C21 H21 118.7 . . ?
N2 C20 C21 124.67(12) . . ?
N2 C20 C19 120.40(12) . . ?
C21 C20 C19 114.93(12) . . ?
C20 C19 H19A 109.5 . . ?
C20 C19 H19B 109.5 . . ?
C20 C19 H19C 109.5 . . ?
H19A C19 H19B 109.5 . . ?
H19A C19 H19C 109.5 . . ?
H19B C19 H19C 109.5 . . ?
O4 C23 H23A 110.5 . . ?
O4 C23 H23B 110.5 . . ?
O4 C23 C24 106.17(15) . . ?
H23A C23 H23B 108.7 . . ?
C24 C23 H23A 110.5 . . ?
C24 C23 H23B 110.5 . . ?
C23 C24 H24A 109.5 . . ?
C23 C24 H24B 109.5 . . ?
C23 C24 H24C 109.5 . . ?
H24A C24 H24B 109.5 . . ?
H24A C24 H24C 109.5 . . ?
H24B C24 H24C 109.5 . . ?
C30 C25 N2 119.40(12) . . ?
C30 C25 C26 120.96(12) . . ?
C26 C25 N2 119.63(12) . . ?
C25 C30 C34 122.15(12) . . ?
C29 C30 C25 118.51(13) . . ?
C29 C30 C34 119.24(13) . . ?
C30 C29 H29 119.4 . . ?
C28 C29 C30 121.29(14) . . ?
C28 C29 H29 119.4 . . ?
C29 C28 H28 120.2 . . ?
C27 C28 C29 119.60(13) . . ?
C27 C28 H28 120.2 . . ?
C28 C27 H27 119.2 . . ?
C28 C27 C26 121.52(14) . . ?
C26 C27 H27 119.2 . . ?
C25 C26 C31 123.43(12) . . ?
C27 C26 C25 118.03(13) . . ?
C27 C26 C31 118.53(12) . . ?
C30 C34 H34 107.8 . . ?
C30 C34 C36 113.53(13) . . ?
C30 C34 C35 110.44(13) . . ?
C36 C34 H34 107.8 . . ?
C36 C34 C35 109.22(13) . . ?
C35 C34 H34 107.8 . . ?
C34 C36 H36A 109.5 . . ?
C34 C36 H36B 109.5 . . ?
C34 C36 H36C 109.5 . . ?
H36A C36 H36B 109.5 . . ?
H36A C36 H36C 109.5 . . ?
H36B C36 H36C 109.5 . . ?
C34 C35 H35A 109.5 . . ?
C34 C35 H35B 109.5 . . ?
C34 C35 H35C 109.5 . . ?
H35A C35 H35B 109.5 . . ?
H35A C35 H35C 109.5 . . ?
H35B C35 H35C 109.5 . . ?
C26 C31 H31 108.1 . . ?
C26 C31 C33 111.48(12) . . ?
C26 C31 C32 111.56(12) . . ?
C33 C31 H31 108.1 . . ?
C33 C31 C32 109.40(12) . . ?
C32 C31 H31 108.1 . . ?
C31 C33 H33A 109.5 . . ?
C31 C33 H33B 109.5 . . ?
C31 C33 H33C 109.5 . . ?
H33A C33 H33B 109.5 . . ?
H33A C33 H33C 109.5 . . ?
H33B C33 H33C 109.5 . . ?
C31 C32 H32A 109.5 . . ?
C31 C32 H32B 109.5 . . ?
C31 C32 H32C 109.5 . . ?
H32A C32 H32B 109.5 . . ?
H32A C32 H32C 109.5 . . ?
H32B C32 H32C 109.5 . . ?

loop_
_geom_bond_atom_site_label_1
_geom_bond_atom_site_label_2
_geom_bond_distance
_geom_bond_site_symmetry_2
_geom_bond_publ_flag
Cl1 Al1 2.1969(5) . ?
Al1 O1 1.8477(10) . ?
Al1 O3 1.8541(10) . ?
Al1 N1 1.9746(12) . ?
Al1 N2 1.9782(11) . ?
O1 C4 1.2652(17) . ?
O2 C4 1.3340(16) . ?
O2 C5 1.4520(18) . ?
O3 C22 1.2662(17) . ?
O4 C22 1.3371(16) . ?
O4 C23 1.4405(19) . ?
N1 C2 1.3461(18) . ?
N1 C7 1.4575(16) . ?
N2 C20 1.3427(17) . ?
N2 C25 1.4567(16) . ?
C4 C3 1.391(2) . ?
C3 H3 0.9500 . ?
C3 C2 1.3917(19) . ?
C2 C1 1.5108(19) . ?
C1 H1A 0.9800 . ?
C1 H1B 0.9800 . ?
C1 H1C 0.9800 . ?
C5 H5A 0.9900 . ?
C5 H5B 0.9900 . ?
C5 C6 1.505(2) . ?
C6 H6A 0.9800 . ?
C6 H6B 0.9800 . ?
C6 H6C 0.9800 . ?
C7 C12 1.4071(18) . ?
C7 C8 1.4099(19) . ?
C12 C11 1.3974(19) . ?
C12 C16 1.521(2) . ?
C11 H11 0.9500 . ?
C11 C10 1.381(2) . ?
C10 H10 0.9500 . ?
C10 C9 1.384(2) . ?
C9 H9 0.9500 . ?
C9 C8 1.3985(19) . ?
C8 C13 1.5239(18) . ?
C16 H16 1.0000 . ?
C16 C17 1.532(2) . ?
C16 C18 1.537(2) . ?
C17 H17A 0.9800 . ?
C17 H17B 0.9800 . ?
C17 H17C 0.9800 . ?
C18 H18A 0.9800 . ?
C18 H18B 0.9800 . ?
C18 H18C 0.9800 . ?
C13 H13 1.0000 . ?
C13 C14 1.528(2) . ?
C13 C15 1.538(2) . ?
C14 H14A 0.9800 . ?
C14 H14B 0.9800 . ?
C14 H14C 0.9800 . ?
C15 H15A 0.9800 . ?
C15 H15B 0.9800 . ?
C15 H15C 0.9800 . ?
C22 C21 1.3845(19) . ?
C21 H21 0.9500 . ?
C21 C20 1.3929(19) . ?
C20 C19 1.5081(18) . ?
C19 H19A 0.9800 . ?
C19 H19B 0.9800 . ?
C19 H19C 0.9800 . ?
C23 H23A 0.9900 . ?
C23 H23B 0.9900 . ?
C23 C24 1.494(3) . ?
C24 H24A 0.9800 . ?
C24 H24B 0.9800 . ?
C24 H24C 0.9800 . ?
C25 C30 1.4045(19) . ?
C25 C26 1.4077(18) . ?
C30 C29 1.3973(19) . ?
C30 C34 1.520(2) . ?
C29 H29 0.9500 . ?
C29 C28 1.382(2) . ?
C28 H28 0.9500 . ?
C28 C27 1.381(2) . ?
C27 H27 0.9500 . ?
C27 C26 1.4017(19) . ?
C26 C31 1.5240(19) . ?
C34 H34 1.0000 . ?
C34 C36 1.521(2) . ?
C34 C35 1.537(2) . ?
C36 H36A 0.9800 . ?
C36 H36B 0.9800 . ?
C36 H36C 0.9800 . ?
C35 H35A 0.9800 . ?
C35 H35B 0.9800 . ?
C35 H35C 0.9800 . ?
C31 H31 1.0000 . ?
C31 C33 1.528(2) . ?
C31 C32 1.537(2) . ?
C33 H33A 0.9800 . ?
C33 H33B 0.9800 . ?
C33 H33C 0.9800 . ?
C32 H32A 0.9800 . ?
C32 H32B 0.9800 . ?
C32 H32C 0.9800 . ?

loop_
_geom_torsion_atom_site_label_1
_geom_torsion_atom_site_label_2
_geom_torsion_atom_site_label_3
_geom_torsion_atom_site_label_4
_geom_torsion
_geom_torsion_site_symmetry_1
_geom_torsion_site_symmetry_2
_geom_torsion_site_symmetry_3
_geom_torsion_site_symmetry_4
_geom_torsion_publ_flag
Cl1 Al1 O1 C4 -106.03(11) . . . . ?
Cl1 Al1 O3 C22 -105.10(12) . . . . ?
Al1 O1 C4 O2 172.33(9) . . . . ?
Al1 O1 C4 C3 -9.2(2) . . . . ?
Al1 O3 C22 O4 174.11(9) . . . . ?
Al1 O3 C22 C21 -7.5(2) . . . . ?
Al1 N1 C2 C3 0.08(19) . . . . ?
Al1 N1 C2 C1 179.56(9) . . . . ?
Al1 N1 C7 C12 -90.80(13) . . . . ?
Al1 N1 C7 C8 90.43(13) . . . . ?
Al1 N2 C20 C21 -0.32(19) . . . . ?
Al1 N2 C20 C19 178.86(9) . . . . ?
Al1 N2 C25 C30 -84.64(13) . . . . ?
Al1 N2 C25 C26 95.73(13) . . . . ?
O1 C4 C3 C2 1.5(2) . . . . ?
O2 C4 C3 C2 179.98(12) . . . . ?
O3 C22 C21 C20 -0.7(2) . . . . ?
O4 C22 C21 C20 177.70(12) . . . . ?
N1 Al1 O1 C4 9.25(12) . . . . ?
N1 Al1 O3 C22 139.68(12) . . . . ?
N1 C7 C12 C11 -179.95(12) . . . . ?
N1 C7 C12 C16 -1.7(2) . . . . ?
N1 C7 C8 C9 179.75(12) . . . . ?
N1 C7 C8 C13 1.2(2) . . . . ?
N2 Al1 O1 C4 140.18(12) . . . . ?
N2 Al1 O3 C22 8.76(12) . . . . ?
N2 C25 C30 C29 176.82(12) . . . . ?
N2 C25 C30 C34 -6.91(19) . . . . ?
N2 C25 C26 C27 -177.36(11) . . . . ?
N2 C25 C26 C31 3.94(19) . . . . ?
C4 O2 C5 C6 -82.72(15) . . . . ?
C4 C3 C2 N1 2.8(2) . . . . ?
C4 C3 C2 C1 -176.73(13) . . . . ?
C2 N1 C7 C12 91.95(14) . . . . ?
C2 N1 C7 C8 -86.82(15) . . . . ?
C5 O2 C4 O1 -9.94(18) . . . . ?
C5 O2 C4 C3 171.48(12) . . . . ?
C7 N1 C2 C3 177.19(12) . . . . ?
C7 N1 C2 C1 -3.33(17) . . . . ?
C7 C12 C11 C10 0.6(2) . . . . ?
C7 C12 C16 C17 112.87(15) . . . . ?
C7 C12 C16 C18 -124.19(14) . . . . ?
C7 C8 C13 C14 -111.70(15) . . . . ?
C7 C8 C13 C15 125.40(15) . . . . ?
C12 C7 C8 C9 1.0(2) . . . . ?
C12 C7 C8 C13 -177.60(13) . . . . ?
C12 C11 C10 C9 0.1(2) . . . . ?
C11 C12 C16 C17 -68.87(17) . . . . ?
C11 C12 C16 C18 54.07(18) . . . . ?
C11 C10 C9 C8 -0.3(2) . . . . ?
C10 C9 C8 C7 -0.2(2) . . . . ?
C10 C9 C8 C13 178.44(14) . . . . ?
C9 C8 C13 C14 69.70(17) . . . . ?
C9 C8 C13 C15 -53.20(19) . . . . ?
C8 C7 C12 C11 -1.2(2) . . . . ?
C8 C7 C12 C16 177.07(13) . . . . ?
C16 C12 C11 C10 -177.68(14) . . . . ?
C22 O4 C23 C24 179.0(2) . . . . ?
C22 C21 C20 N2 4.4(2) . . . . ?
C22 C21 C20 C19 -174.82(13) . . . . ?
C20 N2 C25 C30 98.20(14) . . . . ?
C20 N2 C25 C26 -81.43(15) . . . . ?
C23 O4 C22 O3 -3.0(2) . . . . ?
C23 O4 C22 C21 178.45(15) . . . . ?
C25 N2 C20 C21 176.67(12) . . . . ?
C25 N2 C20 C19 -4.15(17) . . . . ?
C25 C30 C29 C28 1.5(2) . . . . ?
C25 C30 C34 C36 127.59(14) . . . . ?
C25 C30 C34 C35 -109.35(16) . . . . ?
C25 C26 C31 C33 -110.86(15) . . . . ?
C25 C26 C31 C32 126.51(14) . . . . ?
C30 C25 C26 C27 3.01(19) . . . . ?
C30 C25 C26 C31 -175.68(12) . . . . ?
C30 C29 C28 C27 1.0(2) . . . . ?
C29 C30 C34 C36 -56.17(18) . . . . ?
C29 C30 C34 C35 66.89(18) . . . . ?
C29 C28 C27 C26 -1.6(2) . . . . ?
C28 C27 C26 C25 -0.4(2) . . . . ?
C28 C27 C26 C31 178.34(13) . . . . ?
C27 C26 C31 C33 70.45(16) . . . . ?
C27 C26 C31 C32 -52.18(17) . . . . ?
C26 C25 C30 C29 -3.55(19) . . . . ?
C26 C25 C30 C34 172.71(12) . . . . ?
C34 C30 C29 C28 -174.86(13) . . . . ?
